data_1571556
loop_
_publ_author_name
'Lee, Chia-Yi'
'Ye, Yu-Hui'
'Wang, Song-Wei'
'Chen, Jhy-Der'

_publ_section_title
;
 Diverse Co(II) Coordination Polymers with the Same Mixed Ligands:
 Evaluation of Chemical Stability and Structural Transformation.
;
_journal_issue 8
_journal_name_full 'Molecules (Basel, Switzerland)'
_journal_page_first 1748
_journal_paper_doi 10.3390/molecules29081748
_journal_volume 29
_journal_year 2024
_chemical_formula_sum 'C29 H32 Co N4 O12 S'
_chemical_formula_weight 719.57
_space_group_crystal_system triclinic
_space_group_IT_number 2
_space_group_name_Hall '-P 1'
_space_group_name_H-M_alt 'P -1'
_atom_sites_solution_hydrogens mixed
_audit_creation_method SHELXL-2017/1
_cell_angle_alpha 110.490(3)
_cell_angle_beta 99.692(3)
_cell_angle_gamma 108.754(3)
_cell_formula_units_Z 2
_cell_length_a 12.0281(8)
_cell_length_b 12.3628(9)
_cell_length_c 12.5821(9)
_cell_measurement_reflns_used 9979
_cell_measurement_temperature 296(2)
_cell_measurement_theta_max 28.39
_cell_measurement_theta_min 2.89
_cell_volume 1574.1(2)
_computing_cell_refinement 'Bruker SAINT'
_computing_data_collection 'Bruker APEX2'
_computing_data_reduction 'Bruker SAINT'
_computing_molecular_graphics 'Bruker SHELXTL'
_computing_publication_material 'Bruker SHELXTL'
_computing_structure_refinement 'SHELXL-2017/1 (Sheldrick, 2017)'
_computing_structure_solution 'SHELXS-97 (Sheldrick 2008)'
_diffrn_ambient_temperature 296(2)
_diffrn_measured_fraction_theta_full 0.999
_diffrn_measured_fraction_theta_max 0.982
_diffrn_measurement_device_type 'Bruker APEX-II CCD'
_diffrn_measurement_method '\f and \w scans'
_diffrn_radiation_type MoK\a
_diffrn_radiation_wavelength 0.71073
_diffrn_reflns_av_R_equivalents 0.0276
_diffrn_reflns_av_unetI/netI 0.0228
_diffrn_reflns_Laue_measured_fraction_full 0.999
_diffrn_reflns_Laue_measured_fraction_max 0.982
_diffrn_reflns_limit_h_max 15
_diffrn_reflns_limit_h_min -16
_diffrn_reflns_limit_k_max 16
_diffrn_reflns_limit_k_min -14
_diffrn_reflns_limit_l_max 15
_diffrn_reflns_limit_l_min -16
_diffrn_reflns_number 27550
_diffrn_reflns_point_group_measured_fraction_full 0.999
_diffrn_reflns_point_group_measured_fraction_max 0.982
_diffrn_reflns_theta_full 25.242
_diffrn_reflns_theta_max 28.390
_diffrn_reflns_theta_min 1.822
_exptl_absorpt_coefficient_mu 0.682
_exptl_absorpt_correction_T_max 0.7457
_exptl_absorpt_correction_T_min 0.6597
_exptl_absorpt_correction_type multi-scan
_exptl_absorpt_process_details 'SADABS V2008/1 (Bruker AXS, 2008)'
_exptl_crystal_colour red
_exptl_crystal_density_diffrn 1.518
_exptl_crystal_description block
_exptl_crystal_F_000 746
_exptl_crystal_size_max 0.500
_exptl_crystal_size_mid 0.300
_exptl_crystal_size_min 0.200
_refine_diff_density_max 1.664
_refine_diff_density_min -1.003
_refine_diff_density_rms 0.074
_refine_ls_extinction_method none
_refine_ls_goodness_of_fit_ref 1.048
_refine_ls_hydrogen_treatment constr
_refine_ls_matrix_type full
_refine_ls_number_parameters 452
_refine_ls_number_reflns 7756
_refine_ls_number_restraints 0
_refine_ls_restrained_S_all 1.048
_refine_ls_R_factor_all 0.0440
_refine_ls_R_factor_gt 0.0413
_refine_ls_shift/su_max 0.002
_refine_ls_shift/su_mean 0.000
_refine_ls_structure_factor_coef Fsqd
_refine_ls_weighting_details 'w=1/[\s^2^(Fo^2^)+(0.0477P)^2^+2.2048P] where P=(Fo^2^+2Fc^2^)/3'
_refine_ls_weighting_scheme calc
_refine_ls_wR_factor_gt 0.1070
_refine_ls_wR_factor_ref 0.1089
_reflns_Friedel_coverage 0.000
_reflns_number_gt 7237
_reflns_number_total 7756
_reflns_threshold_expression 'I > 2\s(I)'
_cod_data_source_file allcif.cif
_cod_data_source_block 1
_cod_depositor_comments
;
The following automatic conversions were performed:

data item '_exptl_absorpt_correction_type' value 'multi_scan' was
changed to 'multi-scan' in accordance with the
/home/data/users/saulius/crontab/automatic-downloads/current/MDPI/lib/dictionaries/cif_core.dic
dictionary named 'cif_core.dic' version 2.4.2 last updated on
2011-04-26.

Automatic conversion script
Id: cif_fix_values 8170 2020-07-09 18:12:32Z antanas 
;
_cod_database_code 1571556
_shelx_shelxl_version_number 2017/1
_shelx_space_group_comment
; 
The symmetry employed for this shelxl refinement is uniquely defined 
by the following loop, which should always be used as a source of 
symmetry information in preference to the above space-group names. 
They are only intended as comments. 
;
_shelx_estimated_absorpt_t_min 0.727
_shelx_estimated_absorpt_t_max 0.876

loop_
_space_group_symop_operation_xyz
'x, y, z'
'-x, -y, -z'

loop_
_atom_site_label
_atom_site_type_symbol
_atom_site_fract_x
_atom_site_fract_y
_atom_site_fract_z
_atom_site_U_iso_or_equiv
_atom_site_adp_type
_atom_site_occupancy
_atom_site_site_symmetry_order
_atom_site_calc_flag
_atom_site_refinement_flags_posn
_atom_site_refinement_flags_adp
_atom_site_refinement_flags_occupancy
_atom_site_disorder_assembly
_atom_site_disorder_group
Co Co 0.90299(2) 0.83669(2) 0.68231(2) 0.01399(8) Uani 1 1 d . . . . .
S S 1.22263(4) 0.60262(5) 1.17869(5) 0.02218(11) Uani 1 1 d . . . . .
O1 O 0.84413(16) 0.78316(17) 1.13278(16) 0.0398(4) Uani 1 1 d . . . . .
O2 O 0.62191(14) 0.49095(15) 1.08698(14) 0.0297(3) Uani 1 1 d . . . . .
O3 O 1.00416(13) 0.82308(15) 0.81886(12) 0.0223(3) Uani 1 1 d . . . . .
O4 O 1.19858(13) 0.89581(15) 0.81657(16) 0.0286(3) Uani 1 1 d . . . . .
O5 O 1.22295(14) 0.48677(14) 1.09747(14) 0.0273(3) Uani 1 1 d . . . . .
O6 O 1.13287(14) 0.59337(17) 1.24210(14) 0.0298(3) Uani 1 1 d . . . . .
O7 O 1.79907(12) 0.85003(13) 1.54371(12) 0.0176(3) Uani 1 1 d . . . . .
O8 O 1.74483(14) 1.00809(14) 1.63216(15) 0.0289(3) Uani 1 1 d . . . . .
O9 O 0.92610(13) 1.01770(13) 0.80572(12) 0.0198(3) Uani 1 1 d . . . . .
H9C H 0.878763 1.042781 0.772908 0.024 Uiso 1 1 d R U . . .
H9D H 1.000552 1.069688 0.826578 0.024 Uiso 1 1 d R U . . .
O10 O 1.06521(15) 0.92428(19) 0.64046(14) 0.0398(5) Uani 1 1 d . . . . .
H10A H 1.118384 0.981862 0.706669 0.048 Uiso 1 1 d R U . . .
H10B H 1.052794 0.961162 0.596859 0.048 Uiso 1 1 d R U . . .
N1 N 0.73863(14) 0.75880(15) 0.72514(14) 0.0153(3) Uani 1 1 d . . . . .
N2 N 0.63714(17) 0.69252(17) 1.03823(15) 0.0272(4) Uani 1 1 d . . . . .
H2A H 0.568503 0.630214 1.021745 0.033 Uiso 1 1 calc R U . . .
N3 N 0.82563(17) 0.59373(18) 1.19863(15) 0.0280(4) Uani 1 1 d . . . . .
H3A H 0.889615 0.664658 1.229102 0.034 Uiso 1 1 calc R U . . .
N4 N 0.87241(14) 0.65107(15) 1.55664(14) 0.0162(3) Uani 1 1 d . . . . .
C1 C 0.63188(17) 0.67741(18) 0.63718(17) 0.0179(4) Uani 1 1 d . . . . .
H1A H 0.631777 0.652667 0.558321 0.022 Uiso 1 1 calc R U . . .
C2 C 0.52179(19) 0.6287(2) 0.65898(19) 0.0263(4) Uani 1 1 d . . . . .
H2B H 0.449189 0.572570 0.595956 0.032 Uiso 1 1 calc R U . . .
C3 C 0.5217(2) 0.6650(2) 0.7760(2) 0.0300(5) Uani 1 1 d . . . . .
H3B H 0.448735 0.633788 0.792720 0.036 Uiso 1 1 calc R U . . .
C4 C 0.63142(19) 0.74836(19) 0.86857(18) 0.0216(4) Uani 1 1 d . . . . .
C5 C 0.73775(17) 0.79337(17) 0.83865(16) 0.0173(3) Uani 1 1 d . . . . .
H5B H 0.811506 0.849920 0.900045 0.021 Uiso 1 1 calc R U . . .
C6 C 0.6348(2) 0.7893(2) 0.99779(18) 0.0280(5) Uani 1 1 d . . . . .
H6B H 0.707725 0.867331 1.047716 0.034 Uiso 1 1 calc R U . . .
H6C H 0.562535 0.805912 1.006438 0.034 Uiso 1 1 calc R U . . .
C7 C 0.7408(2) 0.6971(2) 1.09919(18) 0.0286(5) Uani 1 1 d . . . . .
C8 C 0.7230(2) 0.5821(2) 1.12750(17) 0.0265(5) Uani 1 1 d . . . . .
C9 C 0.8346(2) 0.4917(2) 1.22723(18) 0.0258(4) Uani 1 1 d . . . . .
H9A H 0.908215 0.481260 1.213491 0.031 Uiso 1 1 calc R U . . .
H9B H 0.763692 0.413584 1.172607 0.031 Uiso 1 1 calc R U . . .
C10 C 0.83994(17) 0.51171(19) 1.35389(17) 0.0192(4) Uani 1 1 d . . . . .
C11 C 0.8281(2) 0.41309(19) 1.38705(19) 0.0248(4) Uani 1 1 d . . . . .
H11A H 0.813066 0.333179 1.330495 0.030 Uiso 1 1 calc R U . . .
C12 C 0.8388(2) 0.4351(2) 1.5051(2) 0.0254(4) Uani 1 1 d . . . . .
H12A H 0.830968 0.370387 1.528684 0.030 Uiso 1 1 calc R U . . .
C13 C 0.86131(18) 0.55559(19) 1.58719(17) 0.0204(4) Uani 1 1 d . . . . .
H13A H 0.868987 0.570513 1.666390 0.025 Uiso 1 1 calc R U . . .
C14 C 0.86162(17) 0.62877(18) 1.44158(16) 0.0175(3) Uani 1 1 d . . . . .
H14A H 0.869053 0.694937 1.420178 0.021 Uiso 1 1 calc R U . . .
C15 C 1.11644(17) 0.84424(17) 0.85471(17) 0.0182(4) Uani 1 1 d . . . . .
C16 C 1.14920(17) 0.79794(17) 0.94689(17) 0.0180(4) Uani 1 1 d . . . . .
C17 C 1.27155(18) 0.82151(19) 0.99979(19) 0.0229(4) Uani 1 1 d . . . . .
H17A H 1.335766 0.873735 0.984639 0.027 Uiso 1 1 calc R U . . .
C18 C 1.29732(18) 0.7668(2) 1.0752(2) 0.0244(4) Uani 1 1 d . . . . .
H18A H 1.378474 0.781114 1.109643 0.029 Uiso 1 1 calc R U . . .
C19 C 1.20025(17) 0.69036(19) 1.09845(18) 0.0204(4) Uani 1 1 d . . . . .
C20 C 1.07863(17) 0.67143(19) 1.05085(17) 0.0202(4) Uani 1 1 d . . . . .
H20A H 1.014908 0.623365 1.069776 0.024 Uiso 1 1 calc R U . . .
C21 C 1.05397(17) 0.72515(18) 0.97502(17) 0.0191(4) Uani 1 1 d . . . . .
H21A H 0.972963 0.712555 0.942448 0.023 Uiso 1 1 calc R U . . .
C22 C 1.37131(17) 0.69362(19) 1.28434(18) 0.0213(4) Uani 1 1 d . . . . .
C23 C 1.46809(19) 0.6611(2) 1.26253(19) 0.0253(4) Uani 1 1 d . . . . .
H23A H 1.455862 0.594483 1.191256 0.030 Uiso 1 1 calc R U . . .
C24 C 1.58357(18) 0.7302(2) 1.34937(19) 0.0247(4) Uani 1 1 d . . . . .
H24A H 1.649472 0.709270 1.336888 0.030 Uiso 1 1 calc R U . . .
C25 C 1.60103(17) 0.83054(18) 1.45504(18) 0.0191(4) Uani 1 1 d . . . . .
C26 C 1.50295(19) 0.86178(19) 1.4744(2) 0.0255(4) Uani 1 1 d . . . . .
H26A H 1.515339 0.929372 1.544938 0.031 Uiso 1 1 calc R U . . .
C27 C 1.38676(19) 0.7931(2) 1.3894(2) 0.0274(5) Uani 1 1 d . . . . .
H27A H 1.320539 0.813119 1.402340 0.033 Uiso 1 1 calc R U . . .
C28 C 1.72468(17) 0.90332(18) 1.55176(18) 0.0190(4) Uani 1 1 d . . . . .
O11 O 1.0222(2) 0.8598(2) 0.3897(2) 0.0288(8) Uani 0.622(6) 1 d . . P A 1
H11B H 1.010907 0.906729 0.357134 0.035 Uiso 0.622(6) 1 d R U P A 1
H11C H 1.085737 0.846859 0.379564 0.035 Uiso 0.622(6) 1 d R U P A 1
O11' O 1.0680(5) 0.7913(6) 0.3664(8) 0.077(3) Uani 0.378(6) 1 d . . P A 2
H11E H 1.135796 0.808330 0.350618 0.092 Uiso 0.378(6) 1 d R U P A 2
H11F H 1.002666 0.731710 0.311848 0.092 Uiso 0.378(6) 1 d R U P A 2
O12 O 1.4480(3) 0.9644(5) 0.8591(3) 0.0374(9) Uani 0.5 1 d . . P B 1
H12E H 1.393673 0.993926 0.868692 0.045 Uiso 1 1 d R U . B 1
C29 C 1.4573(5) 0.9393(6) 0.7423(5) 0.0314(12) Uani 0.5 1 d . . P B 1
H29A H 1.376357 0.905762 0.686217 0.047 Uiso 0.5 1 calc R U P B 1
H29B H 1.492920 0.878788 0.720108 0.047 Uiso 0.5 1 calc R U P B 1
H29C H 1.508957 1.016514 0.741683 0.047 Uiso 0.5 1 calc R U P B 1
O12' O 1.4761(8) 0.9118(9) 0.7836(11) 0.136(4) Uani 0.5 1 d . . P C 2
C29' C 1.4348(5) 0.9994(6) 0.7915(8) 0.0481(16) Uani 0.5 1 d . . P C 2
H29D H 1.363906 0.966921 0.723027 0.072 Uiso 0.5 1 calc R U P C 2
H29E H 1.498530 1.072071 0.794328 0.072 Uiso 0.5 1 calc R U P C 2
H29F H 1.411870 1.023345 0.862929 0.072 Uiso 0.5 1 calc R U P C 2

loop_
_atom_site_aniso_label
_atom_site_aniso_U_11
_atom_site_aniso_U_22
_atom_site_aniso_U_33
_atom_site_aniso_U_23
_atom_site_aniso_U_13
_atom_site_aniso_U_12
Co 0.00995(12) 0.01637(13) 0.01239(12) 0.00593(9) 0.00308(9) 0.00211(9)
S 0.0119(2) 0.0243(2) 0.0245(2) 0.01209(19) -0.00038(17) 0.00190(18)
O1 0.0260(8) 0.0351(9) 0.0337(9) 0.0160(8) 0.0006(7) -0.0134(7)
O2 0.0197(7) 0.0269(8) 0.0275(8) 0.0097(6) 0.0072(6) -0.0059(6)
O3 0.0127(6) 0.0336(8) 0.0176(6) 0.0108(6) 0.0027(5) 0.0074(6)
O4 0.0137(6) 0.0284(8) 0.0468(9) 0.0225(7) 0.0085(6) 0.0060(6)
O5 0.0196(7) 0.0225(7) 0.0300(8) 0.0105(6) -0.0005(6) 0.0021(6)
O6 0.0150(7) 0.0421(9) 0.0302(8) 0.0208(7) 0.0045(6) 0.0050(6)
O7 0.0141(6) 0.0215(6) 0.0186(6) 0.0107(5) 0.0045(5) 0.0073(5)
O8 0.0163(7) 0.0200(7) 0.0368(9) 0.0028(6) -0.0005(6) 0.0061(6)
O9 0.0178(6) 0.0160(6) 0.0184(6) 0.0062(5) 0.0033(5) 0.0008(5)
O10 0.0184(7) 0.0570(11) 0.0196(7) 0.0090(7) 0.0073(6) -0.0058(7)
N1 0.0130(7) 0.0154(7) 0.0159(7) 0.0067(6) 0.0053(6) 0.0038(6)
N2 0.0245(9) 0.0239(9) 0.0179(8) 0.0060(7) 0.0093(7) -0.0060(7)
N3 0.0228(9) 0.0275(9) 0.0145(7) 0.0059(7) 0.0040(6) -0.0082(7)
N4 0.0130(7) 0.0198(7) 0.0161(7) 0.0077(6) 0.0051(6) 0.0069(6)
C1 0.0166(8) 0.0166(8) 0.0156(8) 0.0056(7) 0.0046(7) 0.0026(7)
C2 0.0160(9) 0.0250(10) 0.0215(9) 0.0041(8) 0.0042(7) -0.0036(8)
C3 0.0192(10) 0.0301(11) 0.0260(10) 0.0074(9) 0.0120(8) -0.0045(8)
C4 0.0212(9) 0.0188(9) 0.0184(9) 0.0061(7) 0.0090(7) 0.0016(7)
C5 0.0164(8) 0.0151(8) 0.0168(8) 0.0065(7) 0.0052(7) 0.0028(7)
C6 0.0295(11) 0.0229(10) 0.0196(9) 0.0045(8) 0.0132(8) -0.0010(8)
C7 0.0256(10) 0.0268(10) 0.0151(9) 0.0055(8) 0.0069(8) -0.0073(8)
C8 0.0233(10) 0.0261(10) 0.0150(9) 0.0053(8) 0.0083(7) -0.0050(8)
C9 0.0207(9) 0.0261(10) 0.0171(9) 0.0024(8) 0.0086(7) 0.0000(8)
C10 0.0111(8) 0.0218(9) 0.0180(8) 0.0051(7) 0.0057(7) 0.0019(7)
C11 0.0228(10) 0.0184(9) 0.0266(10) 0.0040(8) 0.0093(8) 0.0063(8)
C12 0.0288(11) 0.0224(10) 0.0285(10) 0.0129(8) 0.0101(8) 0.0123(8)
C13 0.0200(9) 0.0247(10) 0.0184(9) 0.0105(8) 0.0056(7) 0.0104(8)
C14 0.0134(8) 0.0213(9) 0.0169(8) 0.0082(7) 0.0060(7) 0.0054(7)
C15 0.0130(8) 0.0123(8) 0.0206(9) 0.0015(7) 0.0008(7) 0.0032(6)
C16 0.0125(8) 0.0144(8) 0.0196(8) 0.0025(7) 0.0008(7) 0.0039(7)
C17 0.0109(8) 0.0210(9) 0.0301(10) 0.0104(8) 0.0016(7) 0.0017(7)
C18 0.0104(8) 0.0258(10) 0.0304(10) 0.0122(8) -0.0004(7) 0.0030(7)
C19 0.0131(8) 0.0217(9) 0.0212(9) 0.0078(7) 0.0009(7) 0.0048(7)
C20 0.0112(8) 0.0222(9) 0.0212(9) 0.0071(7) 0.0026(7) 0.0035(7)
C21 0.0110(8) 0.0195(9) 0.0206(9) 0.0046(7) 0.0016(7) 0.0050(7)
C22 0.0129(8) 0.0228(9) 0.0242(9) 0.0123(8) -0.0008(7) 0.0035(7)
C23 0.0172(9) 0.0298(11) 0.0214(9) 0.0075(8) 0.0033(8) 0.0063(8)
C24 0.0143(9) 0.0313(11) 0.0240(10) 0.0091(8) 0.0037(7) 0.0083(8)
C25 0.0128(8) 0.0176(8) 0.0246(9) 0.0115(7) 0.0013(7) 0.0033(7)
C26 0.0206(10) 0.0177(9) 0.0313(11) 0.0058(8) -0.0002(8) 0.0092(8)
C27 0.0163(9) 0.0244(10) 0.0362(11) 0.0085(9) 0.0002(8) 0.0111(8)
C28 0.0127(8) 0.0177(8) 0.0244(9) 0.0111(7) 0.0029(7) 0.0029(7)
O11 0.0253(13) 0.0296(14) 0.0240(13) 0.0148(11) 0.0060(10) -0.0004(10)
O11' 0.025(3) 0.040(3) 0.181(8) 0.063(4) 0.034(4) 0.012(2)
O12 0.0090(13) 0.077(3) 0.0237(16) 0.0202(18) 0.0088(12) 0.0137(16)
C29 0.017(2) 0.040(3) 0.034(3) 0.015(2) 0.011(2) 0.007(2)
O12' 0.077(5) 0.083(6) 0.183(12) 0.005(6) 0.005(7) 0.032(4)
C29' 0.018(2) 0.032(3) 0.085(5) 0.015(3) 0.020(3) 0.008(2)

loop_
_atom_type_symbol
_atom_type_description
_atom_type_scat_dispersion_real
_atom_type_scat_dispersion_imag
_atom_type_scat_source
C C 0.0033 0.0016 'International Tables Vol C Tables 4.2.6.8 and 6.1.1.4'
H H 0.0000 0.0000 'International Tables Vol C Tables 4.2.6.8 and 6.1.1.4'
N N 0.0061 0.0033 'International Tables Vol C Tables 4.2.6.8 and 6.1.1.4'
O O 0.0106 0.0060 'International Tables Vol C Tables 4.2.6.8 and 6.1.1.4'
S S 0.1246 0.1234 'International Tables Vol C Tables 4.2.6.8 and 6.1.1.4'
Co Co 0.3494 0.9721 'International Tables Vol C Tables 4.2.6.8 and 6.1.1.4'

loop_
_geom_angle_atom_site_label_1
_geom_angle_atom_site_label_2
_geom_angle_atom_site_label_3
_geom_angle
_geom_angle_site_symmetry_1
_geom_angle_site_symmetry_3
_geom_angle_publ_flag
O3 Co O7 179.62(6) . 1_454 ?
O3 Co O9 88.45(6) . . ?
O7 Co O9 91.53(6) 1_454 . ?
O3 Co N4 92.41(6) . 1_554 ?
O7 Co N4 87.59(6) 1_454 1_554 ?
O9 Co N4 177.88(6) . 1_554 ?
O3 Co N1 89.68(6) . . ?
O7 Co N1 89.94(6) 1_454 . ?
O9 Co N1 87.07(6) . . ?
N4 Co N1 91.00(6) 1_554 . ?
O3 Co O10 92.23(7) . . ?
O7 Co O10 88.15(6) 1_454 . ?
O9 Co O10 90.18(7) . . ?
N4 Co O10 91.72(7) 1_554 . ?
N1 Co O10 176.60(7) . . ?
O5 S O6 118.07(10) . . ?
O5 S C22 107.58(10) . . ?
O6 S C22 108.40(10) . . ?
O5 S C19 108.57(10) . . ?
O6 S C19 107.36(10) . . ?
C22 S C19 106.29(9) . . ?
C15 O3 Co 132.91(14) . . ?
C28 O7 Co 125.58(13) . 1_656 ?
Co O9 H9C 109.5 . . ?
Co O9 H9D 109.2 . . ?
H9C O9 H9D 109.5 . . ?
Co O10 H10A 106.1 . . ?
Co O10 H10B 113.0 . . ?
H10A O10 H10B 106.4 . . ?
C1 N1 C5 118.13(16) . . ?
C1 N1 Co 119.94(12) . . ?
C5 N1 Co 121.86(12) . . ?
C7 N2 C6 122.49(18) . . ?
C7 N2 H2A 118.8 . . ?
C6 N2 H2A 118.8 . . ?
C8 N3 C9 122.99(18) . . ?
C8 N3 H3A 118.5 . . ?
C9 N3 H3A 118.5 . . ?
C13 N4 C14 118.41(17) . . ?
C13 N4 Co 122.71(13) . 1_556 ?
C14 N4 Co 118.87(13) . 1_556 ?
N1 C1 C2 122.66(18) . . ?
N1 C1 H1A 118.7 . . ?
C2 C1 H1A 118.7 . . ?
C3 C2 C1 118.80(19) . . ?
C3 C2 H2B 120.6 . . ?
C1 C2 H2B 120.6 . . ?
C2 C3 C4 119.53(19) . . ?
C2 C3 H3B 120.2 . . ?
C4 C3 H3B 120.2 . . ?
C3 C4 C5 117.91(18) . . ?
C3 C4 C6 120.89(18) . . ?
C5 C4 C6 121.20(18) . . ?
N1 C5 C4 122.96(17) . . ?
N1 C5 H5B 118.5 . . ?
C4 C5 H5B 118.5 . . ?
N2 C6 C4 111.61(18) . . ?
N2 C6 H6B 109.3 . . ?
C4 C6 H6B 109.3 . . ?
N2 C6 H6C 109.3 . . ?
C4 C6 H6C 109.3 . . ?
H6B C6 H6C 108.0 . . ?
O1 C7 N2 125.4(2) . . ?
O1 C7 C8 120.7(2) . . ?
N2 C7 C8 113.94(18) . . ?
O2 C8 N3 125.3(2) . . ?
O2 C8 C7 121.4(2) . . ?
N3 C8 C7 113.26(18) . . ?
N3 C9 C10 114.88(17) . . ?
N3 C9 H9A 108.5 . . ?
C10 C9 H9A 108.5 . . ?
N3 C9 H9B 108.5 . . ?
C10 C9 H9B 108.5 . . ?
H9A C9 H9B 107.5 . . ?
C14 C10 C11 117.90(18) . . ?
C14 C10 C9 121.57(19) . . ?
C11 C10 C9 120.48(18) . . ?
C12 C11 C10 119.50(19) . . ?
C12 C11 H11A 120.3 . . ?
C10 C11 H11A 120.3 . . ?
C11 C12 C13 118.74(19) . . ?
C11 C12 H12A 120.6 . . ?
C13 C12 H12A 120.6 . . ?
N4 C13 C12 122.47(18) . . ?
N4 C13 H13A 118.8 . . ?
C12 C13 H13A 118.8 . . ?
N4 C14 C10 122.98(18) . . ?
N4 C14 H14A 118.5 . . ?
C10 C14 H14A 118.5 . . ?
O3 C15 O4 124.78(19) . . ?
O3 C15 C16 115.28(17) . . ?
O4 C15 C16 119.89(17) . . ?
C21 C16 C17 119.69(19) . . ?
C21 C16 C15 118.77(17) . . ?
C17 C16 C15 121.47(18) . . ?
C18 C17 C16 119.99(19) . . ?
C18 C17 H17A 120.0 . . ?
C16 C17 H17A 120.0 . . ?
C17 C18 C19 119.31(18) . . ?
C17 C18 H18A 120.3 . . ?
C19 C18 H18A 120.3 . . ?
C20 C19 C18 121.08(19) . . ?
C20 C19 S 116.59(15) . . ?
C18 C19 S 122.13(15) . . ?
C21 C20 C19 119.06(18) . . ?
C21 C20 H20A 120.5 . . ?
C19 C20 H20A 120.5 . . ?
C20 C21 C16 120.74(17) . . ?
C20 C21 H21A 119.6 . . ?
C16 C21 H21A 119.6 . . ?
C23 C22 C27 122.11(18) . . ?
C23 C22 S 119.28(16) . . ?
C27 C22 S 118.56(16) . . ?
C22 C23 C24 118.6(2) . . ?
C22 C23 H23A 120.7 . . ?
C24 C23 H23A 120.7 . . ?
C23 C24 C25 120.18(19) . . ?
C23 C24 H24A 119.9 . . ?
C25 C24 H24A 119.9 . . ?
C26 C25 C24 120.16(18) . . ?
C26 C25 C28 119.08(18) . . ?
C24 C25 C28 120.71(18) . . ?
C27 C26 C25 120.5(2) . . ?
C27 C26 H26A 119.8 . . ?
C25 C26 H26A 119.8 . . ?
C26 C27 C22 118.50(19) . . ?
C26 C27 H27A 120.7 . . ?
C22 C27 H27A 120.7 . . ?
O8 C28 O7 125.96(18) . . ?
O8 C28 C25 118.41(17) . . ?
O7 C28 C25 115.63(17) . . ?
H11B O11 H11C 109.5 . . ?
H11E O11' H11F 118.6 . . ?
C29 O12 H12E 109.6 . . ?
O12 C29 H29A 109.5 . . ?
O12 C29 H29B 109.5 . . ?
H29A C29 H29B 109.5 . . ?
O12 C29 H29C 109.5 . . ?
H29A C29 H29C 109.5 . . ?
H29B C29 H29C 109.5 . . ?
O12' C29' H29D 109.5 . . ?
O12' C29' H29E 109.5 . . ?
H29D C29' H29E 109.5 . . ?
O12' C29' H29F 109.5 . . ?
H29D C29' H29F 109.5 . . ?
H29E C29' H29F 109.5 . . ?

loop_
_geom_bond_atom_site_label_1
_geom_bond_atom_site_label_2
_geom_bond_distance
_geom_bond_site_symmetry_2
_geom_bond_publ_flag
Co O3 2.0225(14) . ?
Co O7 2.0569(13) 1_454 ?
Co O9 2.1256(14) . ?
Co N4 2.1500(16) 1_554 ?
Co N1 2.1503(16) . ?
Co O10 2.1549(16) . ?
S O5 1.4408(17) . ?
S O6 1.4455(17) . ?
S C22 1.758(2) . ?
S C19 1.770(2) . ?
O1 C7 1.231(3) . ?
O2 C8 1.231(2) . ?
O3 C15 1.257(2) . ?
O4 C15 1.258(3) . ?
O7 C28 1.268(2) . ?
O8 C28 1.248(3) . ?
O9 H9C 0.8454 . ?
O9 H9D 0.8465 . ?
O10 H10A 0.8500 . ?
O10 H10B 0.8500 . ?
N1 C1 1.341(2) . ?
N1 C5 1.343(2) . ?
N2 C7 1.322(3) . ?
N2 C6 1.461(3) . ?
N2 H2A 0.8600 . ?
N3 C8 1.331(3) . ?
N3 C9 1.457(3) . ?
N3 H3A 0.8600 . ?
N4 C13 1.339(3) . ?
N4 C14 1.350(2) . ?
C1 C2 1.384(3) . ?
C1 H1A 0.9300 . ?
C2 C3 1.381(3) . ?
C2 H2B 0.9300 . ?
C3 C4 1.388(3) . ?
C3 H3B 0.9300 . ?
C4 C5 1.392(3) . ?
C4 C6 1.513(3) . ?
C5 H5B 0.9300 . ?
C6 H6B 0.9700 . ?
C6 H6C 0.9700 . ?
C7 C8 1.542(3) . ?
C9 C10 1.512(3) . ?
C9 H9A 0.9700 . ?
C9 H9B 0.9700 . ?
C10 C14 1.387(3) . ?
C10 C11 1.395(3) . ?
C11 C12 1.388(3) . ?
C11 H11A 0.9300 . ?
C12 C13 1.389(3) . ?
C12 H12A 0.9300 . ?
C13 H13A 0.9300 . ?
C14 H14A 0.9300 . ?
C15 C16 1.511(3) . ?
C16 C21 1.394(3) . ?
C16 C17 1.397(3) . ?
C17 C18 1.392(3) . ?
C17 H17A 0.9300 . ?
C18 C19 1.393(3) . ?
C18 H18A 0.9300 . ?
C19 C20 1.393(3) . ?
C20 C21 1.384(3) . ?
C20 H20A 0.9300 . ?
C21 H21A 0.9300 . ?
C22 C23 1.387(3) . ?
C22 C27 1.388(3) . ?
C23 C24 1.388(3) . ?
C23 H23A 0.9300 . ?
C24 C25 1.391(3) . ?
C24 H24A 0.9300 . ?
C25 C26 1.387(3) . ?
C25 C28 1.505(3) . ?
C26 C27 1.384(3) . ?
C26 H26A 0.9300 . ?
C27 H27A 0.9300 . ?
O11 H11B 0.8500 . ?
O11 H11C 0.8500 . ?
O11' H11E 0.8500 . ?
O11' H11F 0.8500 . ?
O12 C29 1.424(7) . ?
O12 H12E 0.8502 . ?
C29 H29A 0.9600 . ?
C29 H29B 0.9600 . ?
C29 H29C 0.9600 . ?
O12' C29' 1.309(10) . ?
C29' H29D 0.9600 . ?
C29' H29E 0.9600 . ?
C29' H29F 0.9600 . ?
